data_7244030
loop_
_publ_author_name
'Chakraborty, Pradip'
'Sy, Mouhamadou'
'Fourati, Houcem'
'Delgado, Teresa'
'Dutta, Mousumi'
'Das, Chinmoy'
'Besnard, C\'eline'
'Hauser, Andreas'
'Enachescu, Cristian'
'Boukheddaden, Kamel'

_publ_section_title
;
 Optical microscopy imaging of the thermally-induced spin transition and
 isothermal multi-stepped relaxation in a low-spin stabilized
 spin-crossover material.
;
_journal_issue 2
_journal_name_full 'Physical chemistry chemical physics : PCCP'
_journal_page_first 982
_journal_page_last 994
_journal_paper_doi 10.1039/d1cp04321h
_journal_volume 24
_journal_year 2022
_chemical_formula_moiety 'C24 H48 N24 Ru1, 2(B1 F4)'
_chemical_formula_sum 'C24 H48 B2 F8 N24 Ru'
_chemical_formula_weight 947.55
_space_group_crystal_system trigonal
_space_group_IT_number 148
_space_group_name_Hall '-R 3'
_space_group_name_H-M_alt 'R -3 :H'
_atom_sites_solution_hydrogens geom
_atom_sites_solution_primary dual
_audit_creation_date 2020-06-26
_audit_creation_method
;
Olex2 1.3
(compiled 2020.02.04 svn.rd84adfe8 for OlexSys, GUI svn.r6032)
;
_audit_update_record
;
2021-03-18 deposited with the CCDC.	2021-12-08 downloaded from the CCDC.
;
_cell_angle_alpha 90
_cell_angle_beta 90
_cell_angle_gamma 120
_cell_formula_units_Z 3
_cell_length_a 10.77425(13)
_cell_length_b 10.77425(13)
_cell_length_c 31.8415(5)
_cell_measurement_reflns_used 10564
_cell_measurement_temperature 81(2)
_cell_measurement_theta_max 74.0700
_cell_measurement_theta_min 4.1530
_cell_volume 3201.09(7)
_computing_cell_refinement 'CrysAlisPro 1.171.41.53a (Rigaku OD, 2020)'
_computing_data_collection 'CrysAlisPro 1.171.41.53a (Rigaku OD, 2020)'
_computing_data_reduction 'CrysAlisPro 1.171.41.53a (Rigaku OD, 2020)'
_computing_molecular_graphics 'Olex2 1.3 (Dolomanov et al., 2009)'
_computing_publication_material 'Olex2 1.3 (Dolomanov et al., 2009)'
_computing_structure_refinement 'SHELXL 2018/3 (Sheldrick, 2015)'
_computing_structure_solution 'SHELXT  (Sheldrick, 2015)'
_diffrn_ambient_environment N~2~
_diffrn_ambient_temperature 81(2)
_diffrn_detector 'Hybrid Pixel Array Detector'
_diffrn_detector_area_resol_mean 10.0000
_diffrn_detector_type HyPix-Arc
_diffrn_measured_fraction_theta_full 0.998
_diffrn_measured_fraction_theta_max 0.999
_diffrn_measurement_details
;
List of Runs (angles in degrees, time in seconds):

  # Type    Start    End  Width  t~exp~   \w     \q     \k     \f   Frames
#--------------------------------------------------------------------------
  1  \w    -44.00 -18.00   0.50    0.13    --  -52.43 125.00-180.00   52
  2  \w     37.00  93.00   0.50    0.13    --   68.73-125.00 120.00  112
  3  \w     37.00  67.00   0.50    0.13    --   68.73-125.00-180.00   60
  4  \w     37.00  99.00   0.50    0.13    --   69.88   0.00   0.00  124
  5  \w     49.00  77.00   0.50    0.13    --   75.25-121.00 119.37   56
  6  \w     89.00 114.00   0.50    0.13    --   75.25  53.00  63.52   50
  7  \w     56.00 101.00   0.50    0.13    --   75.25   1.00 -76.41   90
  8  \w     63.00  89.00   0.50    0.13    --   75.25  21.00 108.03   52
  9  \w     45.00  74.00   0.50    0.13    --   75.25-107.00-178.71   58
 10  \w     81.00 118.00   0.50    0.13    --   75.25  19.00 -92.53   74
 11  \w     49.00  76.00   0.50    0.13    --   75.25   6.00 157.58   54
 12  \w     46.00  81.00   0.50    0.13    --   75.25  12.00 104.34   70
 13  \w     67.00  93.00   0.50    0.13    --   75.25 172.00-101.20   52
 14  \w     43.00  87.00   0.50    0.13    --   75.25-111.00-104.07   88
 15  \w     56.00  81.00   0.50    0.13    --   75.25   8.00  -4.75   50
 16  \w     63.00  88.00   0.50    0.13    --   75.25-107.00 -15.59   50
 17  \w     66.00  96.00   0.50    0.13    --   75.25  21.00  54.03   60
 18  \w     89.00 114.00   0.50    0.13    --   75.25  11.00-165.37   50
 19  \w     63.00  98.00   0.50    0.13    --   75.25  21.00 155.88   70
 20  \w     47.00  72.00   0.50    0.13    --   75.25 -89.00  35.65   50
 21  \w     52.00 111.00   0.50    0.13    --   75.25  13.00  14.48  118
 22  \w     48.00  73.00   0.50    0.13    --   75.25  12.00 141.20   50
 23  \w     72.00 100.00   0.50    0.13    --   75.25-143.00 -89.43   56
 24  \w     86.00 112.00   0.50    0.13    --   75.25   6.00 157.58   52
 25  \w     52.00 105.00   0.50    0.13    --   75.25-153.00 130.77  106
 26  \w     32.00  57.00   0.50    0.13    --   24.00  74.00 173.51   50
 27  \w    -41.00 -13.00   0.50    0.13    --  -52.43 125.00  60.00   56
 28  \w    -66.00 -23.00   0.50    0.13    --  -52.43   0.00  90.00   86
 29  \w    -77.00 -41.00   0.50    0.13    --  -52.43 125.00 -30.00   72
 30  \w    -49.00 -24.00   0.50    0.13    --  -52.43 -15.00-120.00   50
 31  \w    -85.00 -54.00   0.50    0.13    --  -52.43 -15.00-120.00   62
 32  \w     40.00  66.00   0.50    0.13    --   68.73-125.00 -90.00   52
 33  \w     36.00  62.00   0.50    0.13    --   69.88-125.00-150.00   52
 34  \w     63.00  95.00   0.50    0.13    --   69.88-125.00-150.00   64
 35  \w     39.00  68.00   0.50    0.13    --   69.88   0.00-120.00   58
 36  \w     62.00  95.00   0.50    0.13    --   69.88-125.00 -90.00   66
 37  \w     34.00  65.00   0.50    0.13    --   69.88-125.00-120.00   62
 38  \w     45.00  95.00   0.50    0.13    --   69.88-125.00   0.00  100
;
_diffrn_measurement_device 'four-circle diffractometer'
_diffrn_measurement_device_type 'XtaLAB Synergy, Dualflex, HyPix-Arc'
_diffrn_measurement_method '\w scans'
_diffrn_orient_matrix_type 'CrysAlisPro convention (1999,Acta A55,543-557)'
_diffrn_orient_matrix_UB_11 -0.0417837000
_diffrn_orient_matrix_UB_12 0.0471348000
_diffrn_orient_matrix_UB_13 0.0407492000
_diffrn_orient_matrix_UB_21 0.0652001000
_diffrn_orient_matrix_UB_22 0.1535220000
_diffrn_orient_matrix_UB_23 -0.0173657000
_diffrn_orient_matrix_UB_31 -0.1457994000
_diffrn_orient_matrix_UB_32 -0.0382999000
_diffrn_orient_matrix_UB_33 -0.0194487000
_diffrn_radiation_monochromator mirror
_diffrn_radiation_probe x-ray
_diffrn_radiation_type CuK\a
_diffrn_radiation_wavelength 1.54184
_diffrn_reflns_av_R_equivalents 0.0362
_diffrn_reflns_av_unetI/netI 0.0165
_diffrn_reflns_Laue_measured_fraction_full 0.998
_diffrn_reflns_Laue_measured_fraction_max 0.999
_diffrn_reflns_limit_h_max 11
_diffrn_reflns_limit_h_min -12
_diffrn_reflns_limit_k_max 13
_diffrn_reflns_limit_k_min -13
_diffrn_reflns_limit_l_max 38
_diffrn_reflns_limit_l_min -39
_diffrn_reflns_number 12059
_diffrn_reflns_point_group_measured_fraction_full 0.998
_diffrn_reflns_point_group_measured_fraction_max 0.999
_diffrn_reflns_theta_full 67.684
_diffrn_reflns_theta_max 74.166
_diffrn_reflns_theta_min 4.165
_diffrn_source 'micro-focus sealed X-ray tube'
_diffrn_source_type 'PhotonJet (Cu) X-ray Source'
_exptl_absorpt_coefficient_mu 3.740
_exptl_absorpt_correction_T_max 1.000
_exptl_absorpt_correction_T_min 0.407
_exptl_absorpt_correction_type gaussian
_exptl_absorpt_process_details
;
CrysAlisPro 1.171.41.53a (Rigaku Oxford Diffraction, 2020)
Numerical absorption correction based on gaussian integration over
			a multifaceted crystal model
Empirical absorption correction using spherical harmonics,
 implemented in SCALE3 ABSPACK scaling algorithm.
;
_exptl_crystal_colour 'pale brown'
_exptl_crystal_density_diffrn 1.475
_exptl_crystal_description block
_exptl_crystal_F_000 1458
_exptl_crystal_size_max 0.367
_exptl_crystal_size_mid 0.256
_exptl_crystal_size_min 0.234
_refine_diff_density_max 0.370
_refine_diff_density_min -0.568
_refine_diff_density_rms 0.057
_refine_ls_extinction_method none
_refine_ls_goodness_of_fit_ref 1.084
_refine_ls_hydrogen_treatment constr
_refine_ls_matrix_type full
_refine_ls_number_parameters 91
_refine_ls_number_reflns 1460
_refine_ls_number_restraints 0
_refine_ls_restrained_S_all 1.084
_refine_ls_R_factor_all 0.0244
_refine_ls_R_factor_gt 0.0244
_refine_ls_shift/su_max 0.000
_refine_ls_shift/su_mean 0.000
_refine_ls_structure_factor_coef Fsqd
_refine_ls_weighting_details 'w=1/[\s^2^(Fo^2^)+(0.0190P)^2^+10.1000P] where P=(Fo^2^+2Fc^2^)/3'
_refine_ls_weighting_scheme calc
_refine_ls_wR_factor_gt 0.0589
_refine_ls_wR_factor_ref 0.0589
_reflns_Friedel_coverage 0.000
_reflns_number_gt 1459
_reflns_number_total 1460
_reflns_threshold_expression 'I > 2\s(I)'
_cod_data_source_file d1cp04321h25.cif
_cod_data_source_block RuFe_batch1_80K_quenched
_cod_depositor_comments 'Adding full bibliography for 7244027--7244031.cif.'
_cod_original_cell_volume 3201.09(9)
_cod_original_sg_symbol_H-M 'R -3'
_cod_database_code 7244030
_shelx_shelxl_version_number 2018/3
_chemical_oxdiff_formula 'Ru1 N24 F8 B2 C24 H48'
_shelx_space_group_comment
;
The symmetry employed for this shelxl refinement is uniquely defined
by the following loop, which should always be used as a source of
symmetry information in preference to the above space-group names.
They are only intended as comments.
;
_reflns_odcompleteness_completeness 99.59
_reflns_odcompleteness_iscentric 1
_reflns_odcompleteness_theta 74.33
_olex2_refinement_description
;
1. Fixed Uiso
 At 1.2 times of:
  All C(H) groups, All C(H,H) groups
 At 1.5 times of:
  All C(H,H,H) groups
2.a Secondary CH2 refined with riding coordinates:
 C3(H3A,H3B), C2(H2A,H2B)
2.b Aromatic/amide H refined with riding coordinates:
 C1(H1)
2.c Idealised Me refined as rotating group:
 C4(H4A,H4B,H4C)
;
_olex2_submission_special_instructions 'No special instructions were received'
_oxdiff_exptl_absorpt_empirical_details
;
Empirical correction (ABSPACK) includes:
- Absorption correction using spherical harmonics
- Frame scaling
;
_oxdiff_exptl_absorpt_empirical_full_max 1.919
_oxdiff_exptl_absorpt_empirical_full_min 0.595

loop_
_space_group_symop_operation_xyz
'x, y, z'
'-y, x-y, z'
'-x+y, -x, z'
'x+2/3, y+1/3, z+1/3'
'-y+2/3, x-y+1/3, z+1/3'
'-x+y+2/3, -x+1/3, z+1/3'
'x+1/3, y+2/3, z+2/3'
'-y+1/3, x-y+2/3, z+2/3'
'-x+y+1/3, -x+2/3, z+2/3'
'-x, -y, -z'
'y, -x+y, -z'
'x-y, x, -z'
'-x+2/3, -y+1/3, -z+1/3'
'y+2/3, -x+y+1/3, -z+1/3'
'x-y+2/3, x+1/3, -z+1/3'
'-x+1/3, -y+2/3, -z+2/3'
'y+1/3, -x+y+2/3, -z+2/3'
'x-y+1/3, x+2/3, -z+2/3'

loop_
_atom_site_label
_atom_site_type_symbol
_atom_site_fract_x
_atom_site_fract_y
_atom_site_fract_z
_atom_site_U_iso_or_equiv
_atom_site_adp_type
_atom_site_occupancy
_atom_site_site_symmetry_order
_atom_site_calc_flag
_atom_site_refinement_flags_posn
_atom_site_refinement_flags_adp
_atom_site_refinement_flags_occupancy
_atom_site_disorder_assembly
_atom_site_disorder_group
Ru1 Ru 0.666667 0.333333 0.333333 0.01342(10) Uani 1 6 d S T P A 3
F2 F 0.90506(13) 0.86296(12) 0.33253(4) 0.0333(3) Uani 1 1 d . . . . .
F1 F 1.000000 1.000000 0.27464(6) 0.0360(5) Uani 1 3 d S T P . .
N1 N 0.71456(15) 0.50934(15) 0.37043(4) 0.0159(3) Uani 1 1 d . . . . .
N4 N 0.71991(15) 0.69029(15) 0.40045(5) 0.0170(3) Uani 1 1 d . . . . .
N2 N 0.83140(16) 0.57445(16) 0.39620(5) 0.0207(3) Uani 1 1 d . . . . .
N3 N 0.83480(16) 0.68393(16) 0.41430(5) 0.0209(3) Uani 1 1 d . . . . .
C1 C 0.64774(18) 0.58388(18) 0.37388(5) 0.0166(3) Uani 1 1 d . . . . .
H1 H 0.562297 0.564134 0.359636 0.020 Uiso 1 1 calc R U . . .
C3 C 0.6775(2) 0.8148(2) 0.45936(6) 0.0238(4) Uani 1 1 d . . . . .
H3A H 0.660916 0.895257 0.465796 0.029 Uiso 1 1 calc R U . . .
H3B H 0.766980 0.833996 0.473654 0.029 Uiso 1 1 calc R U . . .
C2 C 0.6967(2) 0.80949(19) 0.41234(6) 0.0204(4) Uani 1 1 d . . . . .
H2A H 0.610377 0.798118 0.397788 0.024 Uiso 1 1 calc R U . . .
H2B H 0.779706 0.901175 0.403047 0.024 Uiso 1 1 calc R U . . .
B1 B 1.000000 1.000000 0.31890(12) 0.0176(7) Uani 1 3 d S T P . .
C4 C 0.5535(2) 0.6769(2) 0.47672(6) 0.0288(4) Uani 1 1 d . . . . .
H4A H 0.465216 0.654673 0.461766 0.043 Uiso 1 1 calc R U . . .
H4B H 0.541846 0.688835 0.506708 0.043 Uiso 1 1 calc R U . . .
H4C H 0.573431 0.598304 0.472856 0.043 Uiso 1 1 calc R U . . .

loop_
_atom_site_aniso_label
_atom_site_aniso_U_11
_atom_site_aniso_U_22
_atom_site_aniso_U_33
_atom_site_aniso_U_23
_atom_site_aniso_U_13
_atom_site_aniso_U_12
Ru1 0.01073(11) 0.01073(11) 0.01879(17) 0.000 0.000 0.00537(6)
F2 0.0314(6) 0.0170(6) 0.0421(7) 0.0027(5) 0.0103(5) 0.0051(5)
F1 0.0426(8) 0.0426(8) 0.0229(10) 0.000 0.000 0.0213(4)
N1 0.0123(7) 0.0138(7) 0.0193(7) 0.0009(5) 0.0005(5) 0.0048(6)
N4 0.0149(7) 0.0144(7) 0.0213(7) 0.0001(6) 0.0005(6) 0.0070(6)
N2 0.0166(7) 0.0185(7) 0.0266(8) -0.0043(6) -0.0034(6) 0.0085(6)
N3 0.0164(7) 0.0189(7) 0.0277(8) -0.0048(6) -0.0036(6) 0.0091(6)
C1 0.0157(8) 0.0149(8) 0.0201(8) 0.0005(6) 0.0008(6) 0.0082(7)
C3 0.0284(10) 0.0216(9) 0.0250(9) -0.0056(7) -0.0028(8) 0.0152(8)
C2 0.0240(9) 0.0140(8) 0.0257(9) -0.0016(7) 0.0000(7) 0.0113(7)
B1 0.0107(9) 0.0107(9) 0.0314(18) 0.000 0.000 0.0054(5)
C4 0.0312(11) 0.0314(11) 0.0267(10) 0.0027(8) 0.0046(8) 0.0177(9)

loop_
_atom_type_symbol
_atom_type_description
_atom_type_scat_dispersion_real
_atom_type_scat_dispersion_imag
_atom_type_scat_source
C C 0.0181 0.0091 'International Tables Vol C Tables 4.2.6.8 and 6.1.1.4'
H H 0.0000 0.0000 'International Tables Vol C Tables 4.2.6.8 and 6.1.1.4'
B B 0.0090 0.0039 'International Tables Vol C Tables 4.2.6.8 and 6.1.1.4'
F F 0.0727 0.0534 'International Tables Vol C Tables 4.2.6.8 and 6.1.1.4'
N N 0.0311 0.0180 'International Tables Vol C Tables 4.2.6.8 and 6.1.1.4'
Ru Ru 0.0552 3.2960 'International Tables Vol C Tables 4.2.6.8 and 6.1.1.4'

loop_
_exptl_crystal_face_index_h
_exptl_crystal_face_index_k
_exptl_crystal_face_index_l
_exptl_crystal_face_perp_dist
0 0 1 0.1021
0 0 -1 0.1322
-1 0 -1 0.1642
1 0 1 0.2093
0 -1 1 0.1035
0 1 -1 0.1360
1 -1 0 0.1579
-1 0 1 0.1291
1 0 -1 0.1801
0 -1 -1 0.1256
0 1 1 0.1256
-2 2 -1 0.1304
1 0 -2 0.1655
-1 0 2 0.1013
-1 1 1 0.1124

loop_
_geom_angle_atom_site_label_1
_geom_angle_atom_site_label_2
_geom_angle_atom_site_label_3
_geom_angle
_geom_angle_site_symmetry_1
_geom_angle_site_symmetry_3
_geom_angle_publ_flag
N1 Ru1 N1 90.62(5) 16_655 17 ?
N1 Ru1 N1 89.38(5) 18_545 2_655 ?
N1 Ru1 N1 90.62(5) 3_665 . ?
N1 Ru1 N1 90.62(5) 16_655 18_545 ?
N1 Ru1 N1 180.0 16_655 . ?
N1 Ru1 N1 90.62(5) 17 18_545 ?
N1 Ru1 N1 180.0 17 2_655 ?
N1 Ru1 N1 89.38(5) 16_655 3_665 ?
N1 Ru1 N1 90.62(5) 3_665 2_655 ?
N1 Ru1 N1 89.38(5) 17 3_665 ?
N1 Ru1 N1 89.38(5) 17 . ?
N1 Ru1 N1 180.0 18_545 3_665 ?
N1 Ru1 N1 90.62(5) 2_655 . ?
N1 Ru1 N1 89.38(5) 16_655 2_655 ?
N1 Ru1 N1 89.38(5) 18_545 . ?
N2 N1 Ru1 123.85(11) . . ?
C1 N1 Ru1 129.89(12) . . ?
C1 N1 N2 106.24(14) . . ?
N3 N4 C2 121.35(14) . . ?
C1 N4 N3 108.83(14) . . ?
C1 N4 C2 129.61(15) . . ?
N3 N2 N1 109.49(14) . . ?
N2 N3 N4 106.97(14) . . ?
N1 C1 H1 125.8 . . ?
N4 C1 N1 108.48(15) . . ?
N4 C1 H1 125.8 . . ?
H3A C3 H3B 107.8 . . ?
C2 C3 H3A 109.0 . . ?
C2 C3 H3B 109.0 . . ?
C2 C3 C4 113.05(16) . . ?
C4 C3 H3A 109.0 . . ?
C4 C3 H3B 109.0 . . ?
N4 C2 C3 111.82(14) . . ?
N4 C2 H2A 109.3 . . ?
N4 C2 H2B 109.3 . . ?
C3 C2 H2A 109.3 . . ?
C3 C2 H2B 109.3 . . ?
H2A C2 H2B 107.9 . . ?
F2 B1 F2 110.59(15) 2_765 3_675 ?
F2 B1 F2 110.59(15) 2_765 . ?
F2 B1 F2 110.59(15) 3_675 . ?
F2 B1 F1 108.32(16) 2_765 . ?
F2 B1 F1 108.32(16) 3_675 . ?
F2 B1 F1 108.33(16) . . ?
C3 C4 H4A 109.5 . . ?
C3 C4 H4B 109.5 . . ?
C3 C4 H4C 109.5 . . ?
H4A C4 H4B 109.5 . . ?
H4A C4 H4C 109.5 . . ?
H4B C4 H4C 109.5 . . ?

loop_
_geom_bond_atom_site_label_1
_geom_bond_atom_site_label_2
_geom_bond_distance
_geom_bond_site_symmetry_2
_geom_bond_publ_flag
Ru1 N1 2.0687(14) 16_655 ?
Ru1 N1 2.0686(14) . ?
Ru1 N1 2.0686(14) 3_665 ?
Ru1 N1 2.0687(14) 17 ?
Ru1 N1 2.0686(14) 18_545 ?
Ru1 N1 2.0686(14) 2_655 ?
F2 B1 1.3800(16) . ?
F1 B1 1.409(4) . ?
N1 N2 1.366(2) . ?
N1 C1 1.324(2) . ?
N4 N3 1.348(2) . ?
N4 C1 1.320(2) . ?
N4 C2 1.476(2) . ?
N2 N3 1.297(2) . ?
C1 H1 0.9500 . ?
C3 H3A 0.9900 . ?
C3 H3B 0.9900 . ?
C3 C2 1.516(2) . ?
C3 C4 1.521(3) . ?
C2 H2A 0.9900 . ?
C2 H2B 0.9900 . ?
C4 H4A 0.9800 . ?
C4 H4B 0.9800 . ?
C4 H4C 0.9800 . ?

loop_
_geom_torsion_atom_site_label_1
_geom_torsion_atom_site_label_2
_geom_torsion_atom_site_label_3
_geom_torsion_atom_site_label_4
_geom_torsion
_geom_torsion_site_symmetry_1
_geom_torsion_site_symmetry_2
_geom_torsion_site_symmetry_3
_geom_torsion_site_symmetry_4
_geom_torsion_publ_flag
Ru1 N1 N2 N3 178.03(11) . . . . ?
Ru1 N1 C1 N4 -177.93(11) . . . . ?
N1 N2 N3 N4 0.14(19) . . . . ?
N2 N1 C1 N4 0.12(19) . . . . ?
N3 N4 C1 N1 -0.03(19) . . . . ?
N3 N4 C2 C3 -62.3(2) . . . . ?
C1 N1 N2 N3 -0.16(19) . . . . ?
C1 N4 N3 N2 -0.07(19) . . . . ?
C1 N4 C2 C3 123.65(19) . . . . ?
C2 N4 N3 N2 -175.24(15) . . . . ?
C2 N4 C1 N1 174.61(16) . . . . ?
C4 C3 C2 N4 -57.9(2) . . . . ?

loop_
_exptl_oxdiff_crystal_face_indexfrac_h
_exptl_oxdiff_crystal_face_indexfrac_k
_exptl_oxdiff_crystal_face_indexfrac_l
_exptl_oxdiff_crystal_face_x
_exptl_oxdiff_crystal_face_y
_exptl_oxdiff_crystal_face_z
0.0003 -0.0004 1.0002 0.0407 -0.0174 -0.0195
-0.0003 0.0004 -1.0002 -0.0407 0.0174 0.0195
-0.9993 0.0009 -1.0003 0.0010 -0.0476 0.1651
0.9993 -0.0009 1.0003 -0.0010 0.0476 -0.1651
0.0004 -0.9987 0.9995 -0.0064 -0.1707 0.0188
-0.0004 0.9987 -0.9995 0.0064 0.1707 -0.0188
0.9990 -0.9988 -0.0006 -0.0888 -0.0882 -0.1074
-0.9987 0.0000 1.0000 0.0825 -0.0825 0.1262
0.9987 -0.0000 -1.0000 -0.0825 0.0825 -0.1262
-0.0003 -0.9979 -1.0009 -0.0878 -0.1358 0.0577
0.0003 0.9979 1.0009 0.0878 0.1358 -0.0577
-1.9984 1.9979 -0.9991 0.1370 0.1938 0.2343
0.9984 0.0004 -2.0002 -0.1232 0.0999 -0.1067
-0.9984 -0.0004 2.0002 0.1232 -0.0999 0.1067
-0.9987 0.9984 1.0007 0.1296 0.0708 0.0879
